data_4510384
loop_
_publ_author_name
'Zhou, Yougui'
'Zhang, Xuepeng'
'Liang, Huiyi'
'Cao, Zhenkun'
'Zhao, Xiaoyu'
'He, Yuwei'
'Wang, Shouliang'
'Pang, Jiyan'
'Zhou, Zhongyuan'
'Ke, Zhuofeng'
'Qiu, Liqin'

_publ_section_title
;
 Enantioselective Synthesis of Axially Chiral Biaryl Monophosphine Oxides
 via Direct Asymmetric Suzuki Coupling and DFT Investigations of the
 Enantioselectivity
;
_journal_issue 5
_journal_name_full 'ACS Catalysis'
_journal_page_first 1390
_journal_paper_doi 10.1021/cs500208n
_journal_volume 4
_journal_year 2014
_chemical_formula_sum 'C29 H21 O2 P'
_chemical_formula_weight 432.43
_chemical_name_systematic
;

 ?

;
_space_group_IT_number 19
_symmetry_cell_setting orthorhombic
_symmetry_space_group_name_Hall 'P 2ac 2ab'
_symmetry_space_group_name_H-M 'P 21 21 21'
_atom_sites_solution_hydrogens geom
_atom_sites_solution_primary direct
_atom_sites_solution_secondary difmap
_audit_creation_method SHELXL-97
_cell_angle_alpha 90.00
_cell_angle_beta 90.00
_cell_angle_gamma 90.00
_cell_formula_units_Z 8
_cell_length_a 10.2280(2)
_cell_length_b 20.6215(5)
_cell_length_c 21.8081(5)
_cell_measurement_reflns_used 9898
_cell_measurement_temperature 296(2)
_cell_measurement_theta_max 21.82
_cell_measurement_theta_min 2.20
_cell_volume 4599.69(18)
_computing_cell_refinement 'Bruker APEXII'
_computing_data_collection 'Bruker APEXII'
_computing_data_reduction 'Bruker SAINT'
_computing_molecular_graphics 'Bruker SHELXTL'
_computing_publication_material 'Bruker SHELXTL'
_computing_structure_refinement 'SHELXL-97 (Sheldrick, 1997)'
_computing_structure_solution 'SHELXS-97 (Sheldrick, 1990)'
_diffrn_ambient_temperature 296(2)
_diffrn_measured_fraction_theta_full 0.995
_diffrn_measured_fraction_theta_max 0.995
_diffrn_measurement_device_type 'Bruker APEXII CCD area detector'
_diffrn_measurement_method 'phi and omega scans'
_diffrn_radiation_monochromator graphite
_diffrn_radiation_source 'fine-focus sealed tube'
_diffrn_radiation_type MoK\a
_diffrn_radiation_wavelength 0.71073
_diffrn_reflns_av_R_equivalents 0.0525
_diffrn_reflns_av_sigmaI/netI 0.0433
_diffrn_reflns_limit_h_max 13
_diffrn_reflns_limit_h_min -13
_diffrn_reflns_limit_k_max 26
_diffrn_reflns_limit_k_min -22
_diffrn_reflns_limit_l_max 28
_diffrn_reflns_limit_l_min -28
_diffrn_reflns_number 54755
_diffrn_reflns_theta_full 27.52
_diffrn_reflns_theta_max 27.52
_diffrn_reflns_theta_min 1.36
_exptl_absorpt_coefficient_mu 0.143
_exptl_absorpt_correction_T_max 0.7456
_exptl_absorpt_correction_T_min 0.6478
_exptl_absorpt_correction_type multi-scan
_exptl_absorpt_process_details 'SAINT ver 7.34; Bruker SADABS'
_exptl_crystal_colour colourless
_exptl_crystal_density_diffrn 1.249
_exptl_crystal_density_method 'not measured'
_exptl_crystal_description BLOCK
_exptl_crystal_F_000 1808
_exptl_crystal_size_max 0.50
_exptl_crystal_size_mid 0.40
_exptl_crystal_size_min 0.40
_refine_diff_density_max 0.166
_refine_diff_density_min -0.200
_refine_diff_density_rms 0.032
_refine_ls_abs_structure_details 'Flack H D (1983), Acta Cryst. A39, 876-881'
_refine_ls_abs_structure_Flack -0.03(6)
_refine_ls_extinction_method none
_refine_ls_goodness_of_fit_ref 1.000
_refine_ls_hydrogen_treatment constr
_refine_ls_matrix_type full
_refine_ls_number_parameters 577
_refine_ls_number_reflns 10532
_refine_ls_number_restraints 0
_refine_ls_restrained_S_all 1.000
_refine_ls_R_factor_all 0.0750
_refine_ls_R_factor_gt 0.0405
_refine_ls_shift/su_max 0.000
_refine_ls_shift/su_mean 0.000
_refine_ls_structure_factor_coef Fsqd
_refine_ls_weighting_details 'calc w=1/[\s^2^(Fo^2^)+(0.0400P)^2^+0.3962P] where P=(Fo^2^+2Fc^2^)/3'
_refine_ls_weighting_scheme calc
_refine_ls_wR_factor_gt 0.0816
_refine_ls_wR_factor_ref 0.0950
_reflns_number_gt 7241
_reflns_number_total 10532
_reflns_threshold_expression >2sigma(I)
_cod_data_source_file cs500208n_si_001.cif
_cod_data_source_block qlq37
_cod_depositor_comments
;
The following automatic conversions were performed:

'_symmetry_cell_setting' value 'Orthorhombic' changed to
'orthorhombic' according to
/usr/data/users/saulius/crontab/automatic-downloads/rss-feeds/ACS/lib/dictionaries/cif_core.dic
dictionary named 'cif_core.dic' version 2.4.2 from 2011-04-26.

Automatic conversion script
Id: cif_fix_values 2281 2013-09-26 08:29:07Z andrius 

 Adding full bibliography for 4510383--4510384.cif.
;
_cod_original_sg_symbol_H-M P2(1)2(1)2(1)
_cod_database_code 4510384

loop_
_symmetry_equiv_pos_as_xyz
'x, y, z'
'-x+1/2, -y, z+1/2'
'-x, y+1/2, -z+1/2'
'x+1/2, -y+1/2, -z'

loop_
_atom_site_label
_atom_site_type_symbol
_atom_site_fract_x
_atom_site_fract_y
_atom_site_fract_z
_atom_site_U_iso_or_equiv
_atom_site_adp_type
_atom_site_occupancy
_atom_site_symmetry_multiplicity
_atom_site_calc_flag
_atom_site_refinement_flags
P1 P 0.57322(5) 0.62449(2) 0.119353(19) 0.04749(11) Uani 1 1 d .
O1 O 0.68721(12) 0.62073(6) 0.07770(5) 0.0618(3) Uani 1 1 d .
O2 O 0.73919(14) 0.50893(9) -0.04195(7) 0.0954(5) Uani 1 1 d .
C1 C 0.42243(16) 0.59699(7) 0.08378(6) 0.0432(4) Uani 1 1 d .
C2 C 0.40706(15) 0.53286(8) 0.06638(6) 0.0425(4) Uani 1 1 d .
C3 C 0.28892(16) 0.51250(8) 0.03578(7) 0.0458(4) Uani 1 1 d .
C4 C 0.26795(18) 0.44776(9) 0.01780(8) 0.0545(5) Uani 1 1 d .
H4A H 0.3327 0.4169 0.0247 0.065 Uiso 1 1 calc R
C5 C 0.15298(19) 0.42969(10) -0.00979(8) 0.0646(5) Uani 1 1 d .
H5A H 0.1401 0.3866 -0.0210 0.078 Uiso 1 1 calc R
C6 C 0.0557(2) 0.47513(12) -0.02114(9) 0.0741(6) Uani 1 1 d .
H6A H -0.0217 0.4623 -0.0399 0.089 Uiso 1 1 calc R
C7 C 0.07299(19) 0.53797(11) -0.00502(9) 0.0678(6) Uani 1 1 d .
H7A H 0.0071 0.5679 -0.0130 0.081 Uiso 1 1 calc R
C8 C 0.18978(16) 0.55903(9) 0.02380(7) 0.0509(5) Uani 1 1 d .
C9 C 0.21090(18) 0.62376(9) 0.04047(7) 0.0555(5) Uani 1 1 d .
H9A H 0.1474 0.6546 0.0316 0.067 Uiso 1 1 calc R
C10 C 0.32277(17) 0.64242(8) 0.06952(7) 0.0491(4) Uani 1 1 d .
H10A H 0.3340 0.6857 0.0802 0.059 Uiso 1 1 calc R
C11 C 0.50873(16) 0.48264(8) 0.08098(7) 0.0463(4) Uani 1 1 d .
C12 C 0.4878(2) 0.44130(9) 0.13057(8) 0.0633(5) Uani 1 1 d .
H12A H 0.4104 0.4440 0.1528 0.076 Uiso 1 1 calc R
C13 C 0.5820(2) 0.39622(10) 0.14681(10) 0.0813(7) Uani 1 1 d .
H13A H 0.5671 0.3686 0.1798 0.098 Uiso 1 1 calc R
C14 C 0.6965(2) 0.39188(10) 0.11500(11) 0.0825(7) Uani 1 1 d .
H14A H 0.7601 0.3622 0.1269 0.099 Uiso 1 1 calc R
C15 C 0.71730(19) 0.43116(10) 0.06574(10) 0.0704(6) Uani 1 1 d .
H15A H 0.7951 0.4277 0.0439 0.085 Uiso 1 1 calc R
C16 C 0.62408(17) 0.47623(9) 0.04764(8) 0.0516(5) Uani 1 1 d .
C17 C 0.64674(19) 0.51496(10) -0.00825(8) 0.0615(5) Uani 1 1 d .
H17A H 0.5850 0.5464 -0.0182 0.074 Uiso 1 1 calc R
C18 C 0.54404(16) 0.70728(8) 0.14264(7) 0.0479(4) Uani 1 1 d .
C19 C 0.6054(2) 0.75528(9) 0.10950(9) 0.0665(6) Uani 1 1 d .
H19A H 0.6583 0.7442 0.0764 0.080 Uiso 1 1 calc R
C20 C 0.5893(3) 0.81940(10) 0.12487(11) 0.0858(7) Uani 1 1 d .
H20A H 0.6302 0.8516 0.1019 0.103 Uiso 1 1 calc R
C21 C 0.5126(2) 0.83589(11) 0.17423(11) 0.0837(7) Uani 1 1 d .
H21A H 0.5035 0.8792 0.1853 0.100 Uiso 1 1 calc R
C22 C 0.4502(2) 0.78915(10) 0.20692(10) 0.0763(6) Uani 1 1 d .
H22A H 0.3968 0.8004 0.2397 0.092 Uiso 1 1 calc R
C23 C 0.46619(19) 0.72564(10) 0.19138(8) 0.0657(6) Uani 1 1 d .
H23A H 0.4237 0.6939 0.2142 0.079 Uiso 1 1 calc R
C24 C 0.59570(17) 0.57852(8) 0.18929(8) 0.0530(5) Uani 1 1 d .
C25 C 0.4955(2) 0.56640(9) 0.23049(8) 0.0653(6) Uani 1 1 d .
H25A H 0.4111 0.5803 0.2214 0.078 Uiso 1 1 calc R
C26 C 0.5190(3) 0.53391(11) 0.28478(9) 0.0839(7) Uani 1 1 d .
H26A H 0.4508 0.5255 0.3118 0.101 Uiso 1 1 calc R
C27 C 0.6421(3) 0.51447(12) 0.29835(11) 0.0967(8) Uani 1 1 d .
H27A H 0.6587 0.4943 0.3357 0.116 Uiso 1 1 calc R
C28 C 0.7426(2) 0.52407(11) 0.25790(12) 0.0944(8) Uani 1 1 d .
H28A H 0.8259 0.5089 0.2671 0.113 Uiso 1 1 calc R
C29 C 0.7201(2) 0.55665(10) 0.20286(10) 0.0702(6) Uani 1 1 d .
H29A H 0.7884 0.5636 0.1755 0.084 Uiso 1 1 calc R
P2 P -0.06802(4) 0.23531(2) 0.246047(19) 0.04791(11) Uani 1 1 d .
O3 O -0.17768(12) 0.27028(6) 0.21683(5) 0.0635(4) Uani 1 1 d .
O4 O -0.38781(15) 0.21879(9) 0.10610(8) 0.1005(5) Uani 1 1 d .
C30 C -0.08959(15) 0.14769(8) 0.24672(7) 0.0453(4) Uani 1 1 d .
C31 C -0.09395(14) 0.11337(8) 0.19197(7) 0.0413(4) Uani 1 1 d .
C32 C -0.11578(15) 0.04499(8) 0.19306(7) 0.0454(4) Uani 1 1 d .
C33 C -0.12201(18) 0.00706(9) 0.13901(8) 0.0582(5) Uani 1 1 d .
H33A H -0.1133 0.0273 0.1011 0.070 Uiso 1 1 calc R
C34 C -0.1403(2) -0.05747(9) 0.14106(10) 0.0739(6) Uani 1 1 d .
H34A H -0.1430 -0.0812 0.1048 0.089 Uiso 1 1 calc R
C35 C -0.1553(2) -0.08937(10) 0.19790(11) 0.0817(7) Uani 1 1 d .
H35A H -0.1675 -0.1340 0.1991 0.098 Uiso 1 1 calc R
C36 C -0.1519(2) -0.05474(9) 0.25068(10) 0.0718(6) Uani 1 1 d .
H36A H -0.1633 -0.0759 0.2879 0.086 Uiso 1 1 calc R
C37 C -0.13148(17) 0.01266(8) 0.25007(8) 0.0540(4) Uani 1 1 d .
C38 C -0.12744(19) 0.04935(10) 0.30431(8) 0.0656(6) Uani 1 1 d .
H38A H -0.1380 0.0287 0.3419 0.079 Uiso 1 1 calc R
C39 C -0.10831(18) 0.11449(9) 0.30266(8) 0.0588(5) Uani 1 1 d .
H39A H -0.1075 0.1378 0.3392 0.071 Uiso 1 1 calc R
C40 C -0.07240(17) 0.14578(7) 0.13141(6) 0.0431(4) Uani 1 1 d .
C41 C 0.04719(18) 0.13796(9) 0.10221(7) 0.0551(5) Uani 1 1 d .
H41A H 0.1103 0.1112 0.1196 0.066 Uiso 1 1 calc R
C42 C 0.0738(2) 0.16918(10) 0.04784(8) 0.0711(6) Uani 1 1 d .
H42A H 0.1549 0.1641 0.0292 0.085 Uiso 1 1 calc R
C43 C -0.0203(2) 0.20800(11) 0.02107(8) 0.0771(7) Uani 1 1 d .
H43A H -0.0023 0.2294 -0.0155 0.093 Uiso 1 1 calc R
C44 C -0.1399(2) 0.21495(10) 0.04835(8) 0.0680(6) Uani 1 1 d .
H44A H -0.2032 0.2408 0.0300 0.082 Uiso 1 1 calc R
C45 C -0.16789(18) 0.18362(8) 0.10344(7) 0.0505(5) Uani 1 1 d .
C46 C -0.29960(19) 0.19000(9) 0.13031(9) 0.0621(5) Uani 1 1 d .
H46A H -0.3153 0.1707 0.1681 0.075 Uiso 1 1 calc R
C47 C -0.04783(18) 0.25984(9) 0.32515(8) 0.0588(5) Uani 1 1 d .
C48 C -0.1348(2) 0.30613(11) 0.34616(10) 0.0824(7) Uani 1 1 d .
H48A H -0.1963 0.3238 0.3195 0.099 Uiso 1 1 calc R
C49 C -0.1308(3) 0.32644(14) 0.40702(12) 0.1102(9) Uani 1 1 d .
H49A H -0.1904 0.3570 0.4212 0.132 Uiso 1 1 calc R
C50 C -0.0393(3) 0.30135(15) 0.44571(11) 0.1125(10) Uani 1 1 d .
H50A H -0.0364 0.3151 0.4863 0.135 Uiso 1 1 calc R
C51 C 0.0472(3) 0.25666(14) 0.42559(9) 0.0988(8) Uani 1 1 d .
H51A H 0.1092 0.2399 0.4525 0.119 Uiso 1 1 calc R
C52 C 0.0444(2) 0.23563(11) 0.36532(8) 0.0745(6) Uani 1 1 d .
H52A H 0.1048 0.2051 0.3518 0.089 Uiso 1 1 calc R
C53 C 0.08479(17) 0.24983(8) 0.20752(7) 0.0467(4) Uani 1 1 d .
C54 C 0.19625(18) 0.21340(10) 0.21864(9) 0.0642(5) Uani 1 1 d .
H54A H 0.1951 0.1811 0.2484 0.077 Uiso 1 1 calc R
C55 C 0.3085(2) 0.22488(13) 0.18572(10) 0.0812(7) Uani 1 1 d .
H55A H 0.3828 0.2001 0.1930 0.097 Uiso 1 1 calc R
C56 C 0.3111(2) 0.27245(12) 0.14240(10) 0.0862(7) Uani 1 1 d .
H56A H 0.3875 0.2802 0.1205 0.103 Uiso 1 1 calc R
C57 C 0.2029(3) 0.30857(11) 0.13102(10) 0.0826(7) Uani 1 1 d .
H57A H 0.2056 0.3408 0.1013 0.099 Uiso 1 1 calc R
C58 C 0.0883(2) 0.29775(9) 0.16347(8) 0.0614(5) Uani 1 1 d .
H58A H 0.0144 0.3226 0.1556 0.074 Uiso 1 1 calc R

loop_
_atom_site_aniso_label
_atom_site_aniso_U_11
_atom_site_aniso_U_22
_atom_site_aniso_U_33
_atom_site_aniso_U_23
_atom_site_aniso_U_13
_atom_site_aniso_U_12
P1 0.0483(2) 0.0478(2) 0.0464(2) 0.0010(2) 0.0004(2) -0.0022(2)
O1 0.0557(7) 0.0633(8) 0.0664(7) -0.0040(7) 0.0106(6) -0.0034(7)
O2 0.0717(9) 0.1325(14) 0.0822(9) 0.0072(10) 0.0288(8) 0.0260(9)
C1 0.0488(9) 0.0438(9) 0.0369(7) 0.0038(7) 0.0044(7) -0.0002(8)
C2 0.0447(9) 0.0494(9) 0.0334(7) 0.0040(7) 0.0029(7) 0.0010(8)
C3 0.0457(9) 0.0556(10) 0.0362(8) 0.0017(8) 0.0040(7) -0.0020(8)
C4 0.0521(10) 0.0597(11) 0.0516(10) -0.0017(9) 0.0014(8) -0.0028(9)
C5 0.0611(11) 0.0709(13) 0.0619(11) -0.0122(10) 0.0016(10) -0.0135(11)
C6 0.0514(11) 0.1011(16) 0.0697(12) -0.0083(12) -0.0076(10) -0.0125(12)
C7 0.0453(10) 0.0909(15) 0.0673(11) -0.0004(11) -0.0083(10) 0.0085(11)
C8 0.0436(9) 0.0671(12) 0.0419(8) 0.0016(8) 0.0014(7) 0.0047(9)
C9 0.0541(10) 0.0633(11) 0.0491(9) 0.0033(9) 0.0006(8) 0.0162(10)
C10 0.0571(10) 0.0472(10) 0.0430(8) 0.0023(8) 0.0013(8) 0.0062(9)
C11 0.0489(9) 0.0434(9) 0.0465(8) 0.0027(8) -0.0096(8) -0.0028(8)
C12 0.0736(12) 0.0576(11) 0.0588(11) 0.0144(9) -0.0087(10) -0.0081(10)
C13 0.1086(17) 0.0561(12) 0.0791(13) 0.0223(10) -0.0315(13) -0.0070(13)
C14 0.0828(14) 0.0588(13) 0.1058(16) 0.0048(12) -0.0364(14) 0.0173(12)
C15 0.0610(11) 0.0611(12) 0.0892(14) -0.0049(12) -0.0165(11) 0.0191(10)
C16 0.0506(10) 0.0511(10) 0.0532(9) -0.0019(8) -0.0085(8) 0.0056(9)
C17 0.0537(10) 0.0728(13) 0.0580(10) -0.0011(10) 0.0034(9) 0.0088(10)
C18 0.0514(10) 0.0462(9) 0.0461(8) -0.0003(8) -0.0032(8) -0.0052(8)
C19 0.0803(13) 0.0546(11) 0.0646(11) -0.0029(10) 0.0102(10) -0.0123(10)
C20 0.1055(17) 0.0544(12) 0.0975(16) 0.0050(12) 0.0049(15) -0.0199(12)
C21 0.0864(15) 0.0548(12) 0.1098(17) -0.0234(12) -0.0116(14) 0.0037(12)
C22 0.0782(14) 0.0691(13) 0.0816(13) -0.0251(11) 0.0009(11) 0.0031(12)
C23 0.0736(13) 0.0648(12) 0.0588(10) -0.0082(10) 0.0075(10) -0.0050(11)
C24 0.0589(11) 0.0464(9) 0.0537(9) 0.0014(8) -0.0138(8) -0.0084(9)
C25 0.0751(12) 0.0650(12) 0.0557(10) 0.0091(10) -0.0098(10) -0.0024(11)
C26 0.1104(18) 0.0837(15) 0.0576(11) 0.0172(11) -0.0109(12) -0.0110(14)
C27 0.129(2) 0.0865(16) 0.0742(14) 0.0213(13) -0.0401(14) -0.0114(16)
C28 0.0936(15) 0.0751(14) 0.1144(18) 0.0169(15) -0.0549(14) -0.0008(13)
C29 0.0619(12) 0.0578(12) 0.0910(14) 0.0048(11) -0.0230(11) -0.0050(10)
P2 0.0476(2) 0.0523(2) 0.0438(2) -0.0088(2) 0.0038(2) -0.0006(2)
O3 0.0593(7) 0.0653(8) 0.0660(7) -0.0149(6) -0.0033(6) 0.0137(7)
O4 0.0813(10) 0.1206(13) 0.0996(11) 0.0109(10) -0.0257(8) 0.0359(10)
C30 0.0461(8) 0.0527(9) 0.0371(7) 0.0009(7) 0.0052(8) -0.0040(8)
C31 0.0378(8) 0.0467(9) 0.0395(7) 0.0011(7) 0.0016(7) -0.0005(7)
C32 0.0434(9) 0.0449(9) 0.0480(9) 0.0036(8) -0.0004(7) 0.0009(8)
C33 0.0706(12) 0.0484(10) 0.0555(10) -0.0027(9) 0.0005(9) -0.0018(9)
C34 0.0919(15) 0.0463(11) 0.0834(14) -0.0081(11) 0.0016(12) -0.0001(11)
C35 0.0939(15) 0.0423(11) 0.1091(17) 0.0113(12) 0.0021(14) -0.0019(11)
C36 0.0791(13) 0.0557(11) 0.0806(13) 0.0214(11) 0.0035(12) -0.0015(11)
C37 0.0551(9) 0.0501(10) 0.0567(10) 0.0113(9) 0.0006(9) -0.0012(8)
C38 0.0750(12) 0.0751(13) 0.0466(10) 0.0170(10) 0.0064(9) -0.0124(11)
C39 0.0663(12) 0.0701(12) 0.0401(8) -0.0003(9) 0.0079(8) -0.0125(10)
C40 0.0550(9) 0.0399(8) 0.0345(7) -0.0050(7) 0.0020(7) -0.0040(8)
C41 0.0594(11) 0.0546(10) 0.0513(9) -0.0070(8) 0.0119(8) -0.0033(9)
C42 0.0864(13) 0.0748(13) 0.0523(10) -0.0138(10) 0.0235(11) -0.0247(13)
C43 0.1114(17) 0.0795(15) 0.0405(9) 0.0079(10) 0.0017(11) -0.0331(13)
C44 0.0921(14) 0.0641(12) 0.0477(10) 0.0115(9) -0.0132(10) -0.0107(12)
C45 0.0637(11) 0.0468(10) 0.0410(8) -0.0007(8) -0.0059(8) -0.0048(9)
C46 0.0632(11) 0.0654(12) 0.0577(11) -0.0023(10) -0.0122(9) 0.0052(10)
C47 0.0586(11) 0.0655(11) 0.0523(9) -0.0184(9) 0.0086(8) -0.0191(10)
C48 0.0762(13) 0.0915(16) 0.0795(13) -0.0399(12) 0.0111(11) -0.0077(13)
C49 0.1045(18) 0.126(2) 0.0999(16) -0.0703(15) 0.0271(14) -0.0315(17)
C50 0.129(2) 0.147(2) 0.0616(13) -0.0423(15) 0.0223(14) -0.0675(19)
C51 0.1033(17) 0.143(2) 0.0499(11) -0.0100(13) -0.0084(12) -0.0518(17)
C52 0.0712(13) 0.0984(16) 0.0539(10) -0.0090(11) 0.0007(10) -0.0199(12)
C53 0.0547(10) 0.0453(9) 0.0401(8) -0.0047(7) 0.0016(7) -0.0066(9)
C54 0.0577(11) 0.0753(13) 0.0597(11) 0.0030(10) 0.0008(9) 0.0027(11)
C55 0.0497(11) 0.1176(19) 0.0763(13) -0.0122(14) 0.0048(10) -0.0037(13)
C56 0.0741(14) 0.1087(18) 0.0758(13) -0.0185(14) 0.0228(12) -0.0312(14)
C57 0.1108(17) 0.0722(14) 0.0647(12) 0.0046(11) 0.0196(13) -0.0283(14)
C58 0.0783(13) 0.0483(10) 0.0575(10) 0.0002(9) 0.0046(10) -0.0051(10)

loop_
_atom_type_symbol
_atom_type_description
_atom_type_scat_dispersion_real
_atom_type_scat_dispersion_imag
_atom_type_scat_source
C C 0.0033 0.0016 'International Tables Vol C Tables 4.2.6.8 and 6.1.1.4'
H H 0.0000 0.0000 'International Tables Vol C Tables 4.2.6.8 and 6.1.1.4'
O O 0.0106 0.0060 'International Tables Vol C Tables 4.2.6.8 and 6.1.1.4'
P P 0.1023 0.0942 'International Tables Vol C Tables 4.2.6.8 and 6.1.1.4'

loop_
_geom_angle_atom_site_label_1
_geom_angle_atom_site_label_2
_geom_angle_atom_site_label_3
_geom_angle
O1 P1 C18 110.63(8)
O1 P1 C24 112.93(8)
C18 P1 C24 106.20(8)
O1 P1 C1 112.97(7)
C18 P1 C1 105.95(8)
C24 P1 C1 107.70(7)
C2 C1 C10 119.27(15)
C2 C1 P1 120.76(12)
C10 C1 P1 119.81(12)
C1 C2 C3 119.99(15)
C1 C2 C11 121.45(14)
C3 C2 C11 118.51(14)
C4 C3 C8 118.73(15)
C4 C3 C2 122.17(16)
C8 C3 C2 119.10(15)
C5 C4 C3 120.67(18)
C5 C4 H4A 119.7
C3 C4 H4A 119.7
C4 C5 C6 120.57(19)
C4 C5 H5A 119.7
C6 C5 H5A 119.7
C7 C6 C5 120.40(19)
C7 C6 H6A 119.8
C5 C6 H6A 119.8
C6 C7 C8 121.20(19)
C6 C7 H7A 119.4
C8 C7 H7A 119.4
C9 C8 C7 122.48(17)
C9 C8 C3 119.09(16)
C7 C8 C3 118.42(17)
C10 C9 C8 121.28(17)
C10 C9 H9A 119.4
C8 C9 H9A 119.4
C9 C10 C1 121.22(16)
C9 C10 H10A 119.4
C1 C10 H10A 119.4
C16 C11 C12 118.52(16)
C16 C11 C2 122.79(14)
C12 C11 C2 118.68(15)
C13 C12 C11 120.13(19)
C13 C12 H12A 119.9
C11 C12 H12A 119.9
C14 C13 C12 120.76(19)
C14 C13 H13A 119.6
C12 C13 H13A 119.6
C15 C14 C13 119.76(19)
C15 C14 H14A 120.1
C13 C14 H14A 120.1
C14 C15 C16 121.0(2)
C14 C15 H15A 119.5
C16 C15 H15A 119.5
C15 C16 C11 119.80(17)
C15 C16 C17 119.29(17)
C11 C16 C17 120.87(15)
O2 C17 C16 124.86(19)
O2 C17 H17A 117.6
C16 C17 H17A 117.6
C19 C18 C23 118.03(17)
C19 C18 P1 117.17(13)
C23 C18 P1 124.81(14)
C20 C19 C18 120.60(19)
C20 C19 H19A 119.7
C18 C19 H19A 119.7
C19 C20 C21 119.8(2)
C19 C20 H20A 120.1
C21 C20 H20A 120.1
C22 C21 C20 120.2(2)
C22 C21 H21A 119.9
C20 C21 H21A 119.9
C21 C22 C23 119.7(2)
C21 C22 H22A 120.2
C23 C22 H22A 120.2
C22 C23 C18 121.60(19)
C22 C23 H23A 119.2
C18 C23 H23A 119.2
C29 C24 C25 118.91(17)
C29 C24 P1 117.91(15)
C25 C24 P1 123.13(14)
C26 C25 C24 120.9(2)
C26 C25 H25A 119.5
C24 C25 H25A 119.5
C27 C26 C25 119.5(2)
C27 C26 H26A 120.2
C25 C26 H26A 120.2
C26 C27 C28 121.0(2)
C26 C27 H27A 119.5
C28 C27 H27A 119.5
C27 C28 C29 120.0(2)
C27 C28 H28A 120.0
C29 C28 H28A 120.0
C24 C29 C28 119.6(2)
C24 C29 H29A 120.2
C28 C29 H29A 120.2
O3 P2 C53 112.13(7)
O3 P2 C47 111.18(8)
C53 P2 C47 107.42(8)
O3 P2 C30 113.32(7)
C53 P2 C30 105.91(7)
C47 P2 C30 106.48(8)
C31 C30 C39 119.43(15)
C31 C30 P2 120.19(11)
C39 C30 P2 120.30(12)
C30 C31 C32 119.60(14)
C30 C31 C40 121.76(14)
C32 C31 C40 118.62(13)
C33 C32 C37 117.67(15)
C33 C32 C31 122.59(15)
C37 C32 C31 119.74(15)
C34 C33 C32 121.69(18)
C34 C33 H33A 119.2
C32 C33 H33A 119.2
C33 C34 C35 120.4(2)
C33 C34 H34A 119.8
C35 C34 H34A 119.8
C36 C35 C34 119.84(19)
C36 C35 H35A 120.1
C34 C35 H35A 120.1
C35 C36 C37 121.13(19)
C35 C36 H36A 119.4
C37 C36 H36A 119.4
C38 C37 C36 121.94(17)
C38 C37 C32 118.75(16)
C36 C37 C32 119.30(17)
C39 C38 C37 120.98(16)
C39 C38 H38A 119.5
C37 C38 H38A 119.5
C38 C39 C30 121.47(16)
C38 C39 H39A 119.3
C30 C39 H39A 119.3
C41 C40 C45 118.84(14)
C41 C40 C31 118.87(15)
C45 C40 C31 122.29(14)
C42 C41 C40 121.00(18)
C42 C41 H41A 119.5
C40 C41 H41A 119.5
C41 C42 C43 119.8(2)
C41 C42 H42A 120.1
C43 C42 H42A 120.1
C44 C43 C42 119.99(18)
C44 C43 H43A 120.0
C42 C43 H43A 120.0
C43 C44 C45 120.6(2)
C43 C44 H44A 119.7
C45 C44 H44A 119.7
C40 C45 C44 119.61(17)
C40 C45 C46 121.13(15)
C44 C45 C46 119.25(17)
O4 C46 C45 123.70(18)
O4 C46 H46A 118.1
C45 C46 H46A 118.1
C52 C47 C48 118.61(18)
C52 C47 P2 125.57(15)
C48 C47 P2 115.81(15)
C47 C48 C49 120.3(2)
C47 C48 H48A 119.9
C49 C48 H48A 119.9
C50 C49 C48 119.8(3)
C50 C49 H49A 120.1
C48 C49 H49A 120.1
C51 C50 C49 120.5(2)
C51 C50 H50A 119.7
C49 C50 H50A 119.7
C50 C51 C52 120.6(2)
C50 C51 H51A 119.7
C52 C51 H51A 119.7
C47 C52 C51 120.2(2)
C47 C52 H52A 119.9
C51 C52 H52A 119.9
C58 C53 C54 119.24(17)
C58 C53 P2 117.87(14)
C54 C53 P2 122.84(13)
C55 C54 C53 120.13(19)
C55 C54 H54A 119.9
C53 C54 H54A 119.9
C56 C55 C54 120.2(2)
C56 C55 H55A 119.9
C54 C55 H55A 119.9
C57 C56 C55 120.4(2)
C57 C56 H56A 119.8
C55 C56 H56A 119.8
C56 C57 C58 120.5(2)
C56 C57 H57A 119.8
C58 C57 H57A 119.8
C53 C58 C57 119.54(19)
C53 C58 H58A 120.2
C57 C58 H58A 120.2

loop_
_geom_bond_atom_site_label_1
_geom_bond_atom_site_label_2
_geom_bond_distance
P1 O1 1.4800(12)
P1 C18 1.8061(17)
P1 C24 1.8105(17)
P1 C1 1.8172(17)
O2 C17 1.204(2)
C1 C2 1.385(2)
C1 C10 1.419(2)
C2 C3 1.443(2)
C2 C11 1.502(2)
C3 C4 1.408(2)
C3 C8 1.420(2)
C4 C5 1.372(3)
C4 H4A 0.9300
C5 C6 1.389(3)
C5 H5A 0.9300
C6 C7 1.354(3)
C6 H6A 0.9300
C7 C8 1.418(2)
C7 H7A 0.9300
C8 C9 1.400(3)
C9 C10 1.363(2)
C9 H9A 0.9300
C10 H10A 0.9300
C11 C16 1.392(2)
C11 C12 1.394(2)
C12 C13 1.385(3)
C12 H12A 0.9300
C13 C14 1.363(3)
C13 H13A 0.9300
C14 C15 1.362(3)
C14 H14A 0.9300
C15 C16 1.389(2)
C15 H15A 0.9300
C16 C17 1.476(3)
C17 H17A 0.9300
C18 C19 1.377(2)
C18 C23 1.381(2)
C19 C20 1.374(3)
C19 H19A 0.9300
C20 C21 1.375(3)
C20 H20A 0.9300
C21 C22 1.358(3)
C21 H21A 0.9300
C22 C23 1.363(3)
C22 H22A 0.9300
C23 H23A 0.9300
C24 C29 1.382(3)
C24 C25 1.386(3)
C25 C26 1.382(3)
C25 H25A 0.9300
C26 C27 1.354(3)
C26 H26A 0.9300
C27 C28 1.369(4)
C27 H27A 0.9300
C28 C29 1.394(3)
C28 H28A 0.9300
C29 H29A 0.9300
P2 O3 1.4779(13)
P2 C53 1.7995(17)
P2 C47 1.8096(17)
P2 C30 1.8202(16)
O4 C46 1.202(2)
C30 C31 1.389(2)
C30 C39 1.412(2)
C31 C32 1.428(2)
C31 C40 1.496(2)
C32 C33 1.416(2)
C32 C37 1.420(2)
C33 C34 1.345(3)
C33 H33A 0.9300
C34 C35 1.412(3)
C34 H34A 0.9300
C35 C36 1.355(3)
C35 H35A 0.9300
C36 C37 1.406(3)
C36 H36A 0.9300
C37 C38 1.405(3)
C38 C39 1.358(3)
C38 H38A 0.9300
C39 H39A 0.9300
C40 C41 1.388(2)
C40 C45 1.391(2)
C41 C42 1.376(2)
C41 H41A 0.9300
C42 C43 1.381(3)
C42 H42A 0.9300
C43 C44 1.368(3)
C43 H43A 0.9300
C44 C45 1.394(2)
C44 H44A 0.9300
C45 C46 1.475(3)
C46 H46A 0.9300
C47 C52 1.381(3)
C47 C48 1.383(3)
C48 C49 1.392(3)
C48 H48A 0.9300
C49 C50 1.362(4)
C49 H49A 0.9300
C50 C51 1.351(4)
C50 H50A 0.9300
C51 C52 1.384(3)
C51 H51A 0.9300
C52 H52A 0.9300
C53 C58 1.379(2)
C53 C54 1.387(3)
C54 C55 1.375(3)
C54 H54A 0.9300
C55 C56 1.362(3)
C55 H55A 0.9300
C56 C57 1.357(3)
C56 H56A 0.9300
C57 C58 1.387(3)
C57 H57A 0.9300
C58 H58A 0.9300

loop_
_geom_torsion_atom_site_label_1
_geom_torsion_atom_site_label_2
_geom_torsion_atom_site_label_3
_geom_torsion_atom_site_label_4
_geom_torsion
O1 P1 C1 C2 65.47(14)
C18 P1 C1 C2 -173.25(12)
C24 P1 C1 C2 -59.94(14)
O1 P1 C1 C10 -109.90(13)
C18 P1 C1 C10 11.37(14)
C24 P1 C1 C10 124.69(13)
C10 C1 C2 C3 -1.9(2)
P1 C1 C2 C3 -177.30(11)
C10 C1 C2 C11 -179.25(14)
P1 C1 C2 C11 5.3(2)
C1 C2 C3 C4 -179.27(15)
C11 C2 C3 C4 -1.8(2)
C1 C2 C3 C8 0.2(2)
C11 C2 C3 C8 177.61(13)
C8 C3 C4 C5 -1.2(2)
C2 C3 C4 C5 178.29(15)
C3 C4 C5 C6 0.8(3)
C4 C5 C6 C7 -0.1(3)
C5 C6 C7 C8 -0.1(3)
C6 C7 C8 C9 179.40(18)
C6 C7 C8 C3 -0.3(3)
C4 C3 C8 C9 -178.77(15)
C2 C3 C8 C9 1.8(2)
C4 C3 C8 C7 0.9(2)
C2 C3 C8 C7 -178.57(14)
C7 C8 C9 C10 178.35(16)
C3 C8 C9 C10 -2.0(2)
C8 C9 C10 C1 0.3(2)
C2 C1 C10 C9 1.7(2)
P1 C1 C10 C9 177.18(12)
C1 C2 C11 C16 -78.3(2)
C3 C2 C11 C16 104.28(18)
C1 C2 C11 C12 100.66(18)
C3 C2 C11 C12 -76.73(19)
C16 C11 C12 C13 1.7(3)
C2 C11 C12 C13 -177.36(16)
C11 C12 C13 C14 0.4(3)
C12 C13 C14 C15 -1.6(3)
C13 C14 C15 C16 0.7(3)
C14 C15 C16 C11 1.5(3)
C14 C15 C16 C17 -176.16(19)
C12 C11 C16 C15 -2.6(3)
C2 C11 C16 C15 176.37(16)
C12 C11 C16 C17 174.98(16)
C2 C11 C16 C17 -6.0(3)
C15 C16 C17 O2 3.3(3)
C11 C16 C17 O2 -174.35(19)
O1 P1 C18 C19 14.95(17)
C24 P1 C18 C19 137.83(14)
C1 P1 C18 C19 -107.82(15)
O1 P1 C18 C23 -164.33(15)
C24 P1 C18 C23 -41.45(17)
C1 P1 C18 C23 72.90(16)
C23 C18 C19 C20 0.1(3)
P1 C18 C19 C20 -179.23(17)
C18 C19 C20 C21 0.9(3)
C19 C20 C21 C22 -1.6(4)
C20 C21 C22 C23 1.4(3)
C21 C22 C23 C18 -0.5(3)
C19 C18 C23 C22 -0.3(3)
P1 C18 C23 C22 178.97(16)
O1 P1 C24 C29 12.88(17)
C18 P1 C24 C29 -108.54(15)
C1 P1 C24 C29 138.31(15)
O1 P1 C24 C25 -169.45(14)
C18 P1 C24 C25 69.13(17)
C1 P1 C24 C25 -44.02(17)
C29 C24 C25 C26 1.0(3)
P1 C24 C25 C26 -176.64(15)
C24 C25 C26 C27 1.0(3)
C25 C26 C27 C28 -2.8(4)
C26 C27 C28 C29 2.7(4)
C25 C24 C29 C28 -1.2(3)
P1 C24 C29 C28 176.61(16)
C27 C28 C29 C24 -0.6(3)
O3 P2 C30 C31 64.20(14)
C53 P2 C30 C31 -59.13(14)
C47 P2 C30 C31 -173.27(13)
O3 P2 C30 C39 -112.74(14)
C53 P2 C30 C39 123.94(14)
C47 P2 C30 C39 9.79(16)
C39 C30 C31 C32 -0.7(2)
P2 C30 C31 C32 -177.68(12)
C39 C30 C31 C40 -178.88(15)
P2 C30 C31 C40 4.2(2)
C30 C31 C32 C33 179.69(16)
C40 C31 C32 C33 -2.1(2)
C30 C31 C32 C37 -0.6(2)
C40 C31 C32 C37 177.58(14)
C37 C32 C33 C34 -0.9(3)
C31 C32 C33 C34 178.76(18)
C32 C33 C34 C35 0.7(3)
C33 C34 C35 C36 0.3(4)
C34 C35 C36 C37 -1.0(3)
C35 C36 C37 C38 -179.9(2)
C35 C36 C37 C32 0.8(3)
C33 C32 C37 C38 -179.15(17)
C31 C32 C37 C38 1.2(2)
C33 C32 C37 C36 0.2(2)
C31 C32 C37 C36 -179.52(16)
C36 C37 C38 C39 -179.62(19)
C32 C37 C38 C39 -0.3(3)
C37 C38 C39 C30 -1.1(3)
C31 C30 C39 C38 1.6(3)
P2 C30 C39 C38 178.56(15)
C30 C31 C40 C41 103.29(18)
C32 C31 C40 C41 -74.88(19)
C30 C31 C40 C45 -76.5(2)
C32 C31 C40 C45 105.29(18)
C45 C40 C41 C42 2.8(2)
C31 C40 C41 C42 -177.02(16)
C40 C41 C42 C43 -1.2(3)
C41 C42 C43 C44 -0.5(3)
C42 C43 C44 C45 0.6(3)
C41 C40 C45 C44 -2.7(2)
C31 C40 C45 C44 177.12(16)
C41 C40 C45 C46 175.84(16)
C31 C40 C45 C46 -4.3(2)
C43 C44 C45 C40 1.1(3)
C43 C44 C45 C46 -177.52(18)
C40 C45 C46 O4 -175.28(18)
C44 C45 C46 O4 3.3(3)
O3 P2 C47 C52 178.98(16)
C53 P2 C47 C52 -58.00(19)
C30 P2 C47 C52 55.11(19)
O3 P2 C47 C48 0.02(18)
C53 P2 C47 C48 123.04(16)
C30 P2 C47 C48 -123.85(16)
C52 C47 C48 C49 -1.5(3)
P2 C47 C48 C49 177.50(19)
C47 C48 C49 C50 1.1(4)
C48 C49 C50 C51 -0.3(4)
C49 C50 C51 C52 0.0(4)
C48 C47 C52 C51 1.2(3)
P2 C47 C52 C51 -177.69(17)
C50 C51 C52 C47 -0.5(4)
O3 P2 C53 C58 10.06(15)
C47 P2 C53 C58 -112.37(14)
C30 P2 C53 C58 134.14(13)
O3 P2 C53 C54 -167.36(14)
C47 P2 C53 C54 70.21(17)
C30 P2 C53 C54 -43.28(16)
C58 C53 C54 C55 -0.4(3)
P2 C53 C54 C55 176.99(15)
C53 C54 C55 C56 0.6(3)
C54 C55 C56 C57 -0.5(3)
C55 C56 C57 C58 0.2(3)
C54 C53 C58 C57 0.1(3)
P2 C53 C58 C57 -177.38(15)
C56 C57 C58 C53 -0.1(3)
